data_4110324
loop_
_publ_author_name
'Matthew A. Rankin'
'Darren F. MacLean'
'Gabriele Schatte'
'Robert McDonald'
'Mark Stradiotto'

_publ_contact_author_address
; Department of Chemistry
  Dalhousie University
  Dalhousie, Nova Scotia B3H 4J3
  Canada
;
_publ_contact_author_email mark.stradiotto@dal.ca
_publ_contact_author_fax '001 902 494 1310'
_publ_contact_author_name 'Dr Mark Stradiotto'
_publ_contact_author_phone '001 902 494 7190'
_publ_section_title
;
 Silylene Extrusion from Organosilanes via Double Geminal Si-H Bond
 Activation by a Cp*Ru(\k2-P,N)+ Complex: Observation of a Key
 Stoichiometric Step in the Glaser-Tilley Alkene Hydrosilylation Mechanism
;
_journal_name_full 'Journal of the American Chemical Society'
_journal_page_first 15855
_journal_page_last 15864
_journal_paper_doi 10.1021/ja0768800
_journal_volume 129
_journal_year 2007
_chemical_formula_moiety 'C33 H49 N P Ru Si, C F3 O3 S'
_chemical_formula_sum 'C34 H49 F3 N O3 P Ru S Si'
_chemical_formula_weight 768.93
_chemical_name_systematic
; 
 ? 
;
_space_group_IT_number 14
_symmetry_cell_setting monoclinic
_symmetry_space_group_name_Hall '-P 2ybc'
_symmetry_space_group_name_H-M 'P 1 21/c 1'
_atom_sites_solution_hydrogens geom
_atom_sites_solution_primary direct
_atom_sites_solution_secondary difmap
_audit_creation_method 'manual editing of SHELXL template'
_cell_angle_alpha 90.00
_cell_angle_beta 97.4604(14)
_cell_angle_gamma 90.00
_cell_formula_units_Z 4
_cell_length_a 9.4515(3)
_cell_length_b 12.7981(3)
_cell_length_c 29.7747(10)
_cell_measurement_reflns_used 6780
_cell_measurement_temperature 173(2)
_cell_measurement_theta_max 27.48
_cell_measurement_theta_min 1.00
_cell_volume 3571.10(19)
_computing_cell_refinement 'HKL DENZO and SCALEPACK, Bruker AXS/Nonius'
_computing_data_collection 'COLLECT, Bruker AXS/Nonius'
_computing_data_reduction 'HKL DENZO and SCALEPACK, Bruker AXS/Nonius'
_computing_molecular_graphics ' Cameron (WinGX v1.70-01), Ortep (SHELXTL-NT v6.14, Bruker AXS)'
_computing_publication_material 'WinGX v1.70.01 (L. J. Farrugia)'
_computing_structure_refinement 'SHELXL-97 (Sheldrick, 1997)'
_computing_structure_solution ' SIR-97 (A. Altomare, G. Cascarano, C. Giacovazzo et al., 1999)'
_diffrn_ambient_temperature 173(2)
_diffrn_measured_fraction_theta_full 0.998
_diffrn_measured_fraction_theta_max 0.998
_diffrn_measurement_device '95mm CCD camera on \k-goniostat'
_diffrn_measurement_device_type 'KappaCCD (BruKer AXS-Nonius, FR540C)'
_diffrn_measurement_method 'CCD rotation images, thick slices'
_diffrn_radiation_monochromator 'horizonally mounted graphite crystal'
_diffrn_radiation_source 'Nonius FR590D, fine-focus sealed tube'
_diffrn_radiation_type MoK\a
_diffrn_radiation_wavelength 0.71073
_diffrn_reflns_av_R_equivalents 0.0604
_diffrn_reflns_av_sigmaI/netI 0.0766
_diffrn_reflns_limit_h_max 9
_diffrn_reflns_limit_h_min -9
_diffrn_reflns_limit_k_max 13
_diffrn_reflns_limit_k_min -13
_diffrn_reflns_limit_l_max 31
_diffrn_reflns_limit_l_min -31
_diffrn_reflns_number 8351
_diffrn_reflns_theta_full 21.96
_diffrn_reflns_theta_max 21.96
_diffrn_reflns_theta_min 1.38
_diffrn_standards_decay_% 'no decay'
_exptl_absorpt_coefficient_mu 0.626
_exptl_absorpt_correction_T_max 0.9287
_exptl_absorpt_correction_T_min 0.9120
_exptl_absorpt_correction_type multi-scan
_exptl_absorpt_process_details 'HKL Scalepack (Otwinowski & Minor 1997)'
_exptl_crystal_colour colourless
_exptl_crystal_density_diffrn 1.430
_exptl_crystal_description plate
_exptl_crystal_F_000 1600
_exptl_crystal_size_max 0.15
_exptl_crystal_size_mid 0.15
_exptl_crystal_size_min 0.12
_refine_diff_density_max 0.642
_refine_diff_density_min -0.378
_refine_diff_density_rms 0.090
_refine_ls_extinction_method none
_refine_ls_goodness_of_fit_ref 1.050
_refine_ls_hydrogen_treatment mixed
_refine_ls_matrix_type full
_refine_ls_number_parameters 429
_refine_ls_number_reflns 4348
_refine_ls_number_restraints 0
_refine_ls_restrained_S_all 1.050
_refine_ls_R_factor_all 0.0740
_refine_ls_R_factor_gt 0.0444
_refine_ls_shift/su_max 0.001
_refine_ls_shift/su_mean 0.000
_refine_ls_structure_factor_coef Fsqd
_refine_ls_weighting_details 'calc w=1/[\s^2^(Fo^2^)+(0.0238P)^2^+7.4047P] where P=(Fo^2^+2Fc^2^)/3'
_refine_ls_weighting_scheme calc
_refine_ls_wR_factor_gt 0.0848
_refine_ls_wR_factor_ref 0.0982
_reflns_number_gt 3193
_reflns_number_total 4348
_reflns_threshold_expression >2sigma(I)
_cod_data_source_file ja0768800si20070911_011953_5.cif
_cod_data_source_block damsmr0709
_cod_original_sg_symbol_H-M 'P 21/c'
_cod_database_code 4110324

loop_
_symmetry_equiv_pos_as_xyz
'x, y, z'
'-x, y+1/2, -z+1/2'
'-x, -y, -z'
'x, -y-1/2, z-1/2'

loop_
_atom_site_label
_atom_site_type_symbol
_atom_site_fract_x
_atom_site_fract_y
_atom_site_fract_z
_atom_site_U_iso_or_equiv
_atom_site_adp_type
_atom_site_occupancy
_atom_site_symmetry_multiplicity
_atom_site_calc_flag
_atom_site_refinement_flags
Ru1 Ru 0.19442(4) 0.68462(3) 0.137652(16) 0.02344(17) Uani 1 1 d .
H1 H 0.348(5) 0.631(4) 0.1415(18) 0.042(15) Uiso 1 1 d .
H2 H 0.187(5) 0.803(4) 0.1314(17) 0.042(15) Uiso 1 1 d .
P1 P 0.27133(14) 0.70702(11) 0.06836(5) 0.0237(4) Uani 1 1 d .
Si1 Si 0.37366(16) 0.77406(12) 0.17836(6) 0.0296(4) Uani 1 1 d .
H3 H 0.337(4) 0.846(3) 0.2156(16) 0.028(13) Uiso 1 1 d .
N1 N 0.4455(4) 0.8904(3) 0.14527(16) 0.0249(12) Uani 1 1 d .
C1 C 0.5949(5) 0.9341(4) 0.0820(2) 0.0267(15) Uani 1 1 d .
H1A H 0.5654 1.0083 0.0804 0.032 Uiso 1 1 calc R
H1B H 0.6882 0.9280 0.1012 0.032 Uiso 1 1 calc R
C2 C 0.4842(5) 0.8671(4) 0.09979(19) 0.0248(14) Uani 1 1 d .
C3 C 0.4232(5) 0.7992(4) 0.0684(2) 0.0228(14) Uani 1 1 d .
C3A C 0.4972(5) 0.8134(4) 0.02709(19) 0.0248(14) Uani 1 1 d .
C4 C 0.4860(6) 0.7645(5) -0.0152(2) 0.0332(15) Uani 1 1 d .
H4 H 0.4142 0.7135 -0.0233 0.040 Uiso 1 1 calc .
C5 C 0.5803(6) 0.7908(4) -0.0453(2) 0.0326(15) Uani 1 1 d .
H5 H 0.5715 0.7577 -0.0741 0.039 Uiso 1 1 calc .
C6 C 0.6867(6) 0.8637(5) -0.0346(2) 0.0326(15) Uani 1 1 d .
H6 H 0.7531 0.8780 -0.0552 0.039 Uiso 1 1 calc .
C7 C 0.6960(5) 0.9155(4) 0.0061(2) 0.0302(15) Uani 1 1 d .
H7 H 0.7667 0.9678 0.0134 0.036 Uiso 1 1 calc .
C7A C 0.6020(5) 0.8910(4) 0.03638(19) 0.0229(14) Uani 1 1 d .
C10 C 0.0924(5) 0.5380(4) 0.1640(2) 0.0285(15) Uani 1 1 d .
C11 C -0.0110(6) 0.5786(4) 0.1297(2) 0.0302(15) Uani 1 1 d .
C12 C -0.0421(5) 0.6837(4) 0.1421(2) 0.0272(14) Uani 1 1 d .
C13 C 0.0355(6) 0.7052(4) 0.1851(2) 0.0284(15) Uani 1 1 d .
C14 C 0.1208(5) 0.6151(4) 0.1993(2) 0.0298(15) Uani 1 1 d .
C15 C 0.1482(6) 0.4278(4) 0.1681(2) 0.0432(18) Uani 1 1 d .
H15A H 0.0969 0.3888 0.1893 0.052 Uiso 1 1 calc R
H15B H 0.2503 0.4289 0.1794 0.052 Uiso 1 1 calc R
H15C H 0.1337 0.3939 0.1384 0.052 Uiso 1 1 calc R
C16 C -0.0913(6) 0.5186(5) 0.0920(2) 0.0457(18) Uani 1 1 d .
H16A H -0.0342 0.4585 0.0846 0.055 Uiso 1 1 calc R
H16B H -0.1112 0.5636 0.0653 0.055 Uiso 1 1 calc R
H16C H -0.1814 0.4939 0.1012 0.055 Uiso 1 1 calc R
C17 C -0.1537(6) 0.7526(4) 0.1177(2) 0.0388(17) Uani 1 1 d .
H17A H -0.2452 0.7394 0.1288 0.047 Uiso 1 1 calc R
H17B H -0.1626 0.7380 0.0852 0.047 Uiso 1 1 calc R
H17C H -0.1266 0.8259 0.1232 0.047 Uiso 1 1 calc R
C18 C 0.0168(6) 0.7999(4) 0.2140(2) 0.0404(17) Uani 1 1 d .
H18A H -0.0687 0.7911 0.2290 0.048 Uiso 1 1 calc R
H18B H 0.0063 0.8623 0.1948 0.048 Uiso 1 1 calc R
H18C H 0.1005 0.8077 0.2368 0.048 Uiso 1 1 calc R
C19 C 0.2085(6) 0.5977(5) 0.2444(2) 0.0465(18) Uani 1 1 d .
H19A H 0.2418 0.6651 0.2574 0.056 Uiso 1 1 calc R
H19B H 0.2908 0.5537 0.2405 0.056 Uiso 1 1 calc R
H19C H 0.1501 0.5629 0.2649 0.056 Uiso 1 1 calc R
C21 C 0.3362(5) 0.5862(4) 0.0423(2) 0.0295(15) Uani 1 1 d .
H21 H 0.3308 0.5985 0.0089 0.035 Uiso 1 1 calc R
C22 C 0.4919(6) 0.5598(4) 0.0602(2) 0.0412(17) Uani 1 1 d .
H22A H 0.4980 0.5377 0.0920 0.049 Uiso 1 1 calc R
H22B H 0.5516 0.6217 0.0581 0.049 Uiso 1 1 calc R
H22C H 0.5253 0.5031 0.0422 0.049 Uiso 1 1 calc R
C23 C 0.2429(6) 0.4916(4) 0.0492(2) 0.0398(17) Uani 1 1 d .
H23A H 0.2754 0.4314 0.0331 0.048 Uiso 1 1 calc R
H23B H 0.1435 0.5073 0.0375 0.048 Uiso 1 1 calc R
H23C H 0.2499 0.4756 0.0816 0.048 Uiso 1 1 calc R
C24 C 0.1502(5) 0.7684(4) 0.02155(19) 0.0266(14) Uani 1 1 d .
H24 H 0.2088 0.7835 -0.0034 0.032 Uiso 1 1 calc R
C25 C 0.0923(6) 0.8724(4) 0.0358(2) 0.0319(15) Uani 1 1 d .
H25A H 0.0365 0.9056 0.0096 0.038 Uiso 1 1 calc R
H25B H 0.1720 0.9181 0.0474 0.038 Uiso 1 1 calc R
H25C H 0.0313 0.8607 0.0595 0.038 Uiso 1 1 calc R
C26 C 0.0291(6) 0.6974(4) 0.0019(2) 0.0380(16) Uani 1 1 d .
H26A H -0.0330 0.6827 0.0251 0.046 Uiso 1 1 calc R
H26B H 0.0684 0.6317 -0.0080 0.046 Uiso 1 1 calc R
H26C H -0.0263 0.7318 -0.0241 0.046 Uiso 1 1 calc R
C27 C 0.3344(6) 0.9762(4) 0.1404(2) 0.0344(15) Uani 1 1 d .
H27A H 0.3716 1.0368 0.1256 0.041 Uiso 1 1 calc R
H27B H 0.3121 0.9964 0.1705 0.041 Uiso 1 1 calc R
H27C H 0.2477 0.9508 0.1220 0.041 Uiso 1 1 calc R
C28 C 0.5716(6) 0.9348(4) 0.1756(2) 0.0380(16) Uani 1 1 d .
H28A H 0.6521 0.8861 0.1769 0.046 Uiso 1 1 calc R
H28B H 0.5458 0.9451 0.2061 0.046 Uiso 1 1 calc R
H28C H 0.5988 1.0020 0.1635 0.046 Uiso 1 1 calc R
C31 C 0.5387(6) 0.7087(5) 0.2087(2) 0.0365(16) Uani 1 1 d .
C32 C 0.5886(7) 0.7373(5) 0.2528(2) 0.0446(18) Uani 1 1 d .
H32 H 0.5422 0.7925 0.2665 0.054 Uiso 1 1 calc .
C33 C 0.7043(7) 0.6879(6) 0.2778(2) 0.0492(19) Uani 1 1 d .
H33 H 0.7361 0.7088 0.3080 0.059 Uiso 1 1 calc .
C34 C 0.7728(7) 0.6072(6) 0.2575(3) 0.055(2) Uani 1 1 d .
H34 H 0.8525 0.5731 0.2739 0.067 Uiso 1 1 calc .
C35 C 0.7251(7) 0.5772(6) 0.2140(3) 0.056(2) Uani 1 1 d .
H35 H 0.7723 0.5226 0.2003 0.067 Uiso 1 1 calc .
C36 C 0.6084(6) 0.6262(5) 0.1901(2) 0.0434(17) Uani 1 1 d .
H36 H 0.5748 0.6032 0.1603 0.052 Uiso 1 1 calc .
S41 S 0.95168(17) 0.10628(12) 0.11890(6) 0.0414(5) Uani 1 1 d .
O41 O 0.9371(5) 0.0318(3) 0.15416(17) 0.0696(15) Uani 1 1 d .
O42 O 1.0859(4) 0.1594(4) 0.12159(17) 0.0639(14) Uani 1 1 d .
O43 O 0.8929(5) 0.0730(3) 0.07460(15) 0.0557(13) Uani 1 1 d .
C41 C 0.8296(7) 0.2082(5) 0.1305(2) 0.0427(17) Uani 1 1 d .
F41 F 0.8143(4) 0.2808(3) 0.09816(15) 0.0708(13) Uani 1 1 d .
F42 F 0.6985(4) 0.1720(3) 0.13407(15) 0.0624(11) Uani 1 1 d .
F43 F 0.8706(4) 0.2586(3) 0.16922(14) 0.0672(12) Uani 1 1 d .

loop_
_atom_site_aniso_label
_atom_site_aniso_U_11
_atom_site_aniso_U_22
_atom_site_aniso_U_33
_atom_site_aniso_U_23
_atom_site_aniso_U_13
_atom_site_aniso_U_12
Ru1 0.0242(3) 0.0236(3) 0.0228(3) 0.0013(2) 0.0038(2) -0.0018(2)
P1 0.0229(8) 0.0243(8) 0.0239(10) -0.0033(7) 0.0030(7) -0.0036(6)
Si1 0.0342(9) 0.0310(9) 0.0231(11) 0.0025(8) 0.0018(8) -0.0072(8)
N1 0.024(2) 0.025(3) 0.025(3) -0.002(2) 0.001(2) -0.006(2)
C1 0.029(3) 0.019(3) 0.032(4) 0.001(3) 0.006(3) -0.005(3)
C2 0.028(3) 0.029(3) 0.017(4) 0.002(3) 0.003(3) -0.001(3)
C3 0.018(3) 0.018(3) 0.031(4) 0.010(3) 0.002(3) -0.002(2)
C3A 0.022(3) 0.031(3) 0.022(4) 0.005(3) 0.004(3) 0.000(3)
C4 0.031(3) 0.042(4) 0.028(4) 0.002(3) 0.008(3) -0.008(3)
C5 0.037(4) 0.040(4) 0.022(4) -0.004(3) 0.007(3) 0.005(3)
C6 0.033(3) 0.040(4) 0.027(4) 0.013(3) 0.014(3) 0.004(3)
C7 0.025(3) 0.038(4) 0.027(4) 0.009(3) 0.002(3) -0.002(3)
C7A 0.025(3) 0.025(3) 0.018(4) 0.008(3) 0.000(3) 0.006(3)
C10 0.027(3) 0.027(3) 0.034(4) 0.004(3) 0.012(3) -0.003(3)
C11 0.023(3) 0.034(4) 0.034(4) 0.003(3) 0.007(3) -0.005(3)
C12 0.027(3) 0.030(3) 0.026(4) 0.011(3) 0.009(3) -0.004(3)
C13 0.039(3) 0.026(3) 0.023(4) 0.006(3) 0.014(3) -0.001(3)
C14 0.028(3) 0.036(4) 0.026(4) 0.012(3) 0.008(3) -0.006(3)
C15 0.048(4) 0.027(3) 0.057(5) 0.008(3) 0.016(4) -0.001(3)
C16 0.037(4) 0.040(4) 0.061(5) -0.002(4) 0.008(4) -0.017(3)
C17 0.034(4) 0.039(4) 0.044(5) 0.008(3) 0.008(3) 0.000(3)
C18 0.055(4) 0.041(4) 0.027(4) -0.002(3) 0.014(3) -0.003(3)
C19 0.050(4) 0.050(4) 0.039(5) 0.014(4) 0.000(4) -0.006(3)
C21 0.027(3) 0.027(3) 0.034(4) -0.012(3) 0.005(3) 0.003(3)
C22 0.045(4) 0.036(4) 0.043(5) -0.009(3) 0.008(3) 0.008(3)
C23 0.045(4) 0.021(3) 0.054(5) -0.008(3) 0.011(3) -0.002(3)
C24 0.034(3) 0.030(3) 0.014(4) -0.001(3) 0.002(3) -0.005(3)
C25 0.033(3) 0.035(4) 0.026(4) 0.010(3) 0.000(3) -0.002(3)
C26 0.035(3) 0.038(4) 0.037(4) 0.002(3) -0.012(3) -0.002(3)
C27 0.048(4) 0.035(3) 0.023(4) -0.010(3) 0.012(3) -0.005(3)
C28 0.047(4) 0.037(4) 0.028(4) -0.005(3) -0.003(3) -0.021(3)
C31 0.034(3) 0.042(4) 0.032(5) 0.005(3) -0.003(3) -0.016(3)
C32 0.051(4) 0.043(4) 0.035(5) 0.012(4) -0.012(4) -0.014(3)
C33 0.055(4) 0.056(5) 0.033(5) 0.010(4) -0.010(4) -0.028(4)
C34 0.037(4) 0.076(6) 0.050(6) 0.036(5) -0.008(4) -0.013(4)
C35 0.038(4) 0.078(5) 0.052(6) 0.020(5) 0.008(4) 0.006(4)
C36 0.038(4) 0.060(4) 0.033(5) 0.007(4) 0.006(3) 0.003(4)
S41 0.0464(10) 0.0443(10) 0.0334(12) -0.0005(9) 0.0047(9) -0.0039(8)
O41 0.092(4) 0.057(3) 0.061(4) 0.028(3) 0.016(3) 0.021(3)
O42 0.040(3) 0.087(4) 0.065(4) -0.021(3) 0.006(2) -0.015(3)
O43 0.072(3) 0.063(3) 0.032(3) -0.018(2) 0.003(3) -0.013(2)
C41 0.051(4) 0.041(4) 0.037(5) 0.002(4) 0.010(4) -0.022(3)
F41 0.093(3) 0.045(2) 0.075(3) 0.024(2) 0.010(3) 0.000(2)
F42 0.045(2) 0.048(2) 0.096(4) 0.002(2) 0.018(2) -0.0086(19)
F43 0.084(3) 0.066(3) 0.054(3) -0.024(2) 0.020(2) -0.018(2)

loop_
_atom_type_symbol
_atom_type_description
_atom_type_scat_dispersion_real
_atom_type_scat_dispersion_imag
_atom_type_scat_source
C C 0.0033 0.0016 'International Tables Vol C Tables 4.2.6.8 and 6.1.1.4'
H H 0.0000 0.0000 'International Tables Vol C Tables 4.2.6.8 and 6.1.1.4'
F F 0.0171 0.0103 'International Tables Vol C Tables 4.2.6.8 and 6.1.1.4'
N N 0.0061 0.0033 'International Tables Vol C Tables 4.2.6.8 and 6.1.1.4'
O O 0.0106 0.0060 'International Tables Vol C Tables 4.2.6.8 and 6.1.1.4'
P P 0.1023 0.0942 'International Tables Vol C Tables 4.2.6.8 and 6.1.1.4'
S S 0.1246 0.1234 'International Tables Vol C Tables 4.2.6.8 and 6.1.1.4'
Si Si 0.0817 0.0704 'International Tables Vol C Tables 4.2.6.8 and 6.1.1.4'
Ru Ru -1.2594 0.8363 'International Tables Vol C Tables 4.2.6.8 and 6.1.1.4'

loop_
_geom_angle_atom_site_label_1
_geom_angle_atom_site_label_2
_geom_angle_atom_site_label_3
_geom_angle
C13 Ru1 C14 37.79(19)
C13 Ru1 C12 37.0(2)
C14 Ru1 C12 62.1(2)
C13 Ru1 Si1 96.94(16)
C14 Ru1 Si1 93.02(15)
C12 Ru1 Si1 130.53(16)
C13 Ru1 P1 151.98(15)
C14 Ru1 P1 163.65(15)
C12 Ru1 P1 119.07(15)
Si1 Ru1 P1 96.67(6)
C13 Ru1 C10 61.83(19)
C14 Ru1 C10 37.2(2)
C12 Ru1 C10 60.80(19)
Si1 Ru1 C10 123.36(16)
P1 Ru1 C10 127.30(15)
C13 Ru1 C11 60.8(2)
C14 Ru1 C11 60.8(2)
C12 Ru1 C11 36.18(19)
Si1 Ru1 C11 153.58(16)
P1 Ru1 C11 109.59(15)
C10 Ru1 C11 35.45(19)
C13 Ru1 H1 134.0(19)
C14 Ru1 H1 98.6(18)
C12 Ru1 H1 153.3(17)
Si1 Ru1 H1 64.3(17)
P1 Ru1 H1 74.1(19)
C10 Ru1 H1 92.6(17)
C11 Ru1 H1 119.5(17)
C13 Ru1 H2 86.2(19)
C14 Ru1 H2 118.7(19)
C12 Ru1 H2 88.8(17)
Si1 Ru1 H2 65.5(18)
P1 Ru1 H2 77.4(19)
C10 Ru1 H2 146.9(18)
C11 Ru1 H2 122.2(17)
H1 Ru1 H2 118(2)
C3 P1 C24 97.6(2)
C3 P1 C21 103.3(2)
C24 P1 C21 104.0(3)
C3 P1 Ru1 114.49(19)
C24 P1 Ru1 119.42(18)
C21 P1 Ru1 115.5(2)
C31 Si1 N1 105.0(2)
C31 Si1 Ru1 123.07(19)
N1 Si1 Ru1 113.60(15)
C31 Si1 H3 99.9(17)
N1 Si1 H3 91.9(17)
Ru1 Si1 H3 118.2(16)
C2 N1 C28 110.7(4)
C2 N1 C27 108.1(4)
C28 N1 C27 105.6(4)
C2 N1 Si1 116.8(3)
C28 N1 Si1 106.5(3)
C27 N1 Si1 108.6(3)
C7A C1 C2 103.2(4)
C7A C1 H1A 111.1
C2 C1 H1A 111.1
C7A C1 H1B 111.1
C2 C1 H1B 111.1
H1A C1 H1B 109.1
C3 C2 N1 129.1(5)
C3 C2 C1 112.2(5)
N1 C2 C1 118.3(5)
C2 C3 C3A 106.7(4)
C2 C3 P1 132.0(4)
C3A C3 P1 121.3(4)
C4 C3A C7A 117.6(5)
C4 C3A C3 134.0(5)
C7A C3A C3 108.4(5)
C5 C4 C3A 119.7(5)
C5 C4 H4 120.2
C3A C4 H4 120.2
C6 C5 C4 121.7(5)
C6 C5 H5 119.2
C4 C5 H5 119.2
C7 C6 C5 119.5(5)
C7 C6 H6 120.2
C5 C6 H6 120.2
C6 C7 C7A 119.5(5)
C6 C7 H7 120.2
C7A C7 H7 120.2
C7 C7A C3A 122.0(5)
C7 C7A C1 128.7(5)
C3A C7A C1 109.3(5)
C11 C10 C14 108.6(5)
C11 C10 C15 127.2(5)
C14 C10 C15 123.4(5)
C11 C10 Ru1 74.6(3)
C14 C10 Ru1 69.1(3)
C15 C10 Ru1 129.5(4)
C10 C11 C12 107.7(5)
C10 C11 C16 126.2(5)
C12 C11 C16 125.3(5)
C10 C11 Ru1 69.9(3)
C12 C11 Ru1 68.2(3)
C16 C11 Ru1 135.0(4)
C13 C12 C11 108.4(5)
C13 C12 C17 125.2(5)
C11 C12 C17 125.8(5)
C13 C12 Ru1 69.6(3)
C11 C12 Ru1 75.6(3)
C17 C12 Ru1 127.8(4)
C12 C13 C14 108.3(5)
C12 C13 C18 125.8(5)
C14 C13 C18 125.4(5)
C12 C13 Ru1 73.3(3)
C14 C13 Ru1 72.0(3)
C18 C13 Ru1 126.9(4)
C13 C14 C10 106.9(5)
C13 C14 C19 127.3(6)
C10 C14 C19 125.5(5)
C13 C14 Ru1 70.2(3)
C10 C14 Ru1 73.7(3)
C19 C14 Ru1 126.9(4)
C10 C15 H15A 109.5
C10 C15 H15B 109.5
H15A C15 H15B 109.5
C10 C15 H15C 109.5
H15A C15 H15C 109.5
H15B C15 H15C 109.5
C11 C16 H16A 109.5
C11 C16 H16B 109.5
H16A C16 H16B 109.5
C11 C16 H16C 109.5
H16A C16 H16C 109.5
H16B C16 H16C 109.5
C12 C17 H17A 109.5
C12 C17 H17B 109.5
H17A C17 H17B 109.5
C12 C17 H17C 109.5
H17A C17 H17C 109.5
H17B C17 H17C 109.5
C13 C18 H18A 109.5
C13 C18 H18B 109.5
H18A C18 H18B 109.5
C13 C18 H18C 109.5
H18A C18 H18C 109.5
H18B C18 H18C 109.5
C14 C19 H19A 109.5
C14 C19 H19B 109.5
H19A C19 H19B 109.5
C14 C19 H19C 109.5
H19A C19 H19C 109.5
H19B C19 H19C 109.5
C23 C21 C22 108.8(5)
C23 C21 P1 111.9(4)
C22 C21 P1 112.8(4)
C23 C21 H21 107.7
C22 C21 H21 107.7
P1 C21 H21 107.7
C21 C22 H22A 109.5
C21 C22 H22B 109.5
H22A C22 H22B 109.5
C21 C22 H22C 109.5
H22A C22 H22C 109.5
H22B C22 H22C 109.5
C21 C23 H23A 109.5
C21 C23 H23B 109.5
H23A C23 H23B 109.5
C21 C23 H23C 109.5
H23A C23 H23C 109.5
H23B C23 H23C 109.5
C26 C24 C25 110.6(4)
C26 C24 P1 113.3(4)
C25 C24 P1 111.7(4)
C26 C24 H24 106.9
C25 C24 H24 106.9
P1 C24 H24 106.9
C24 C25 H25A 109.5
C24 C25 H25B 109.5
H25A C25 H25B 109.5
C24 C25 H25C 109.5
H25A C25 H25C 109.5
H25B C25 H25C 109.5
C24 C26 H26A 109.5
C24 C26 H26B 109.5
H26A C26 H26B 109.5
C24 C26 H26C 109.5
H26A C26 H26C 109.5
H26B C26 H26C 109.5
N1 C27 H27A 109.5
N1 C27 H27B 109.5
H27A C27 H27B 109.5
N1 C27 H27C 109.5
H27A C27 H27C 109.5
H27B C27 H27C 109.5
N1 C28 H28A 109.5
N1 C28 H28B 109.5
H28A C28 H28B 109.5
N1 C28 H28C 109.5
H28A C28 H28C 109.5
H28B C28 H28C 109.5
C32 C31 C36 117.1(6)
C32 C31 Si1 119.6(5)
C36 C31 Si1 123.1(5)
C31 C32 C33 122.2(7)
C31 C32 H32 118.9
C33 C32 H32 118.9
C32 C33 C34 118.8(6)
C32 C33 H33 120.6
C34 C33 H33 120.6
C35 C34 C33 120.1(6)
C35 C34 H34 119.9
C33 C34 H34 119.9
C34 C35 C36 120.1(7)
C34 C35 H35 120.0
C36 C35 H35 120.0
C35 C36 C31 121.7(6)
C35 C36 H36 119.2
C31 C36 H36 119.2
O43 S41 O42 115.4(3)
O43 S41 O41 114.5(3)
O42 S41 O41 116.2(3)
O43 S41 C41 102.1(3)
O42 S41 C41 103.3(3)
O41 S41 C41 102.4(3)
F41 C41 F43 106.2(5)
F41 C41 F42 106.5(5)
F43 C41 F42 105.4(5)
F41 C41 S41 112.2(5)
F43 C41 S41 113.2(5)
F42 C41 S41 112.8(4)

loop_
_geom_bond_atom_site_label_1
_geom_bond_atom_site_label_2
_geom_bond_distance
Ru1 C13 2.208(5)
Ru1 C14 2.232(6)
Ru1 C12 2.257(5)
Ru1 Si1 2.2619(16)
Ru1 P1 2.2927(16)
Ru1 C10 2.294(5)
Ru1 C11 2.355(5)
Ru1 H1 1.60(5)
Ru1 H2 1.52(5)
P1 C3 1.858(5)
P1 C24 1.859(5)
P1 C21 1.870(5)
Si1 C31 1.893(6)
Si1 N1 1.955(4)
Si1 H3 1.52(5)
N1 C2 1.479(7)
N1 C28 1.510(6)
N1 C27 1.512(6)
C1 C7A 1.475(7)
C1 C2 1.501(7)
C1 H1A 0.9900
C1 H1B 0.9900
C2 C3 1.350(7)
C3 C3A 1.502(7)
C3A C4 1.398(8)
C3A C7A 1.405(7)
C4 C5 1.385(8)
C4 H4 0.9500
C5 C6 1.379(8)
C5 H5 0.9500
C6 C7 1.375(8)
C6 H6 0.9500
C7 C7A 1.381(7)
C7 H7 0.9500
C10 C11 1.416(8)
C10 C14 1.443(8)
C10 C15 1.505(7)
C11 C12 1.435(8)
C11 C16 1.485(8)
C12 C13 1.418(8)
C12 C17 1.489(7)
C13 C14 1.438(7)
C13 C18 1.508(8)
C14 C19 1.500(8)
C15 H15A 0.9800
C15 H15B 0.9800
C15 H15C 0.9800
C16 H16A 0.9800
C16 H16B 0.9800
C16 H16C 0.9800
C17 H17A 0.9800
C17 H17B 0.9800
C17 H17C 0.9800
C18 H18A 0.9800
C18 H18B 0.9800
C18 H18C 0.9800
C19 H19A 0.9800
C19 H19B 0.9800
C19 H19C 0.9800
C21 C23 1.527(7)
C21 C22 1.536(7)
C21 H21 1.0000
C22 H22A 0.9800
C22 H22B 0.9800
C22 H22C 0.9800
C23 H23A 0.9800
C23 H23B 0.9800
C23 H23C 0.9800
C24 C26 1.518(7)
C24 C25 1.520(7)
C24 H24 1.0000
C25 H25A 0.9800
C25 H25B 0.9800
C25 H25C 0.9800
C26 H26A 0.9800
C26 H26B 0.9800
C26 H26C 0.9800
C27 H27A 0.9800
C27 H27B 0.9800
C27 H27C 0.9800
C28 H28A 0.9800
C28 H28B 0.9800
C28 H28C 0.9800
C31 C32 1.385(8)
C31 C36 1.396(8)
C32 C33 1.391(9)
C32 H32 0.9500
C33 C34 1.397(10)
C33 H33 0.9500
C34 C35 1.369(10)
C34 H34 0.9500
C35 C36 1.383(9)
C35 H35 0.9500
C36 H36 0.9500
S41 O43 1.428(4)
S41 O42 1.432(4)
S41 O41 1.438(5)
S41 C41 1.804(7)
C41 F41 1.332(7)
C41 F43 1.334(7)
C41 F42 1.340(6)

loop_
_geom_torsion_atom_site_label_1
_geom_torsion_atom_site_label_2
_geom_torsion_atom_site_label_3
_geom_torsion_atom_site_label_4
_geom_torsion
C13 Ru1 P1 C3 110.3(3)
C14 Ru1 P1 C3 -134.3(5)
C12 Ru1 P1 C3 136.1(2)
Si1 Ru1 P1 C3 -8.32(18)
C10 Ru1 P1 C3 -150.0(2)
C11 Ru1 P1 C3 174.6(2)
C13 Ru1 P1 C24 -4.8(4)
C14 Ru1 P1 C24 110.7(5)
C12 Ru1 P1 C24 21.0(3)
Si1 Ru1 P1 C24 -123.4(2)
C10 Ru1 P1 C24 94.9(3)
C11 Ru1 P1 C24 59.5(2)
C13 Ru1 P1 C21 -129.9(4)
C14 Ru1 P1 C21 -14.5(6)
C12 Ru1 P1 C21 -104.1(2)
Si1 Ru1 P1 C21 111.46(19)
C10 Ru1 P1 C21 -30.3(3)
C11 Ru1 P1 C21 -65.6(2)
C13 Ru1 Si1 C31 108.8(3)
C14 Ru1 Si1 C31 71.0(3)
C12 Ru1 Si1 C31 126.2(3)
P1 Ru1 Si1 C31 -95.8(2)
C10 Ru1 Si1 C31 48.0(3)
C11 Ru1 Si1 C31 77.9(4)
C13 Ru1 Si1 N1 -122.8(2)
C14 Ru1 Si1 N1 -160.6(2)
C12 Ru1 Si1 N1 -105.4(2)
P1 Ru1 Si1 N1 32.63(16)
C10 Ru1 Si1 N1 176.5(2)
C11 Ru1 Si1 N1 -153.6(3)
C31 Si1 N1 C2 86.3(4)
Ru1 Si1 N1 C2 -50.8(4)
C31 Si1 N1 C28 -37.9(4)
Ru1 Si1 N1 C28 -175.1(3)
C31 Si1 N1 C27 -151.2(4)
Ru1 Si1 N1 C27 71.6(3)
C28 N1 C2 C3 156.6(5)
C27 N1 C2 C3 -88.2(6)
Si1 N1 C2 C3 34.5(7)
C28 N1 C2 C1 -31.3(6)
C27 N1 C2 C1 83.9(5)
Si1 N1 C2 C1 -153.3(4)
C7A C1 C2 C3 -4.8(6)
C7A C1 C2 N1 -178.2(4)
N1 C2 C3 C3A 175.4(5)
C1 C2 C3 C3A 2.9(6)
N1 C2 C3 P1 -0.9(9)
C1 C2 C3 P1 -173.5(4)
C24 P1 C3 C2 116.2(5)
C21 P1 C3 C2 -137.5(5)
Ru1 P1 C3 C2 -11.1(6)
C24 P1 C3 C3A -59.7(4)
C21 P1 C3 C3A 46.6(5)
Ru1 P1 C3 C3A 173.0(3)
C2 C3 C3A C4 177.4(6)
P1 C3 C3A C4 -5.8(8)
C2 C3 C3A C7A 0.3(6)
P1 C3 C3A C7A 177.1(3)
C7A C3A C4 C5 2.4(8)
C3 C3A C4 C5 -174.5(5)
C3A C4 C5 C6 0.6(9)
C4 C5 C6 C7 -3.1(9)
C5 C6 C7 C7A 2.4(8)
C6 C7 C7A C3A 0.7(8)
C6 C7 C7A C1 178.2(5)
C4 C3A C7A C7 -3.1(8)
C3 C3A C7A C7 174.5(5)
C4 C3A C7A C1 179.0(5)
C3 C3A C7A C1 -3.4(6)
C2 C1 C7A C7 -172.9(5)
C2 C1 C7A C3A 4.8(6)
C13 Ru1 C10 C11 78.4(4)
C14 Ru1 C10 C11 117.3(5)
C12 Ru1 C10 C11 36.0(3)
Si1 Ru1 C10 C11 157.5(3)
P1 Ru1 C10 C11 -69.9(4)
C13 Ru1 C10 C14 -39.0(3)
C12 Ru1 C10 C14 -81.4(3)
Si1 Ru1 C10 C14 40.2(3)
P1 Ru1 C10 C14 172.7(2)
C11 Ru1 C10 C14 -117.3(5)
C13 Ru1 C10 C15 -155.7(6)
C14 Ru1 C10 C15 -116.7(7)
C12 Ru1 C10 C15 161.9(6)
Si1 Ru1 C10 C15 -76.5(6)
P1 Ru1 C10 C15 56.0(6)
C11 Ru1 C10 C15 125.9(7)
C14 C10 C11 C12 3.3(6)
C15 C10 C11 C12 173.8(5)
Ru1 C10 C11 C12 -57.8(4)
C14 C10 C11 C16 -167.1(5)
C15 C10 C11 C16 3.4(9)
Ru1 C10 C11 C16 131.7(6)
C14 C10 C11 Ru1 61.1(4)
C15 C10 C11 Ru1 -128.4(6)
C13 Ru1 C11 C10 -81.5(4)
C14 Ru1 C11 C10 -37.9(3)
C12 Ru1 C11 C10 -119.7(5)
Si1 Ru1 C11 C10 -45.9(5)
P1 Ru1 C11 C10 127.5(3)
C13 Ru1 C11 C12 38.2(3)
C14 Ru1 C11 C12 81.8(4)
Si1 Ru1 C11 C12 73.9(5)
P1 Ru1 C11 C12 -112.8(3)
C10 Ru1 C11 C12 119.7(5)
C13 Ru1 C11 C16 156.9(6)
C14 Ru1 C11 C16 -159.6(6)
C12 Ru1 C11 C16 118.7(7)
Si1 Ru1 C11 C16 -167.5(4)
P1 Ru1 C11 C16 5.9(6)
C10 Ru1 C11 C16 -121.6(7)
C10 C11 C12 C13 -3.5(6)
C16 C11 C12 C13 167.0(5)
Ru1 C11 C12 C13 -62.4(4)
C10 C11 C12 C17 -174.6(5)
C16 C11 C12 C17 -4.1(9)
Ru1 C11 C12 C17 126.5(5)
C10 C11 C12 Ru1 58.9(4)
C16 C11 C12 Ru1 -130.6(6)
C14 Ru1 C12 C13 38.4(3)
Si1 Ru1 C12 C13 -29.6(4)
P1 Ru1 C12 C13 -160.1(3)
C10 Ru1 C12 C13 81.0(3)
C11 Ru1 C12 C13 116.2(5)
C13 Ru1 C12 C11 -116.2(5)
C14 Ru1 C12 C11 -77.8(4)
Si1 Ru1 C12 C11 -145.8(3)
P1 Ru1 C12 C11 83.7(3)
C10 Ru1 C12 C11 -35.2(3)
C13 Ru1 C12 C17 119.3(7)
C14 Ru1 C12 C17 157.8(6)
Si1 Ru1 C12 C17 89.7(5)
P1 Ru1 C12 C17 -40.8(6)
C10 Ru1 C12 C17 -159.7(6)
C11 Ru1 C12 C17 -124.5(7)
C11 C12 C13 C14 2.4(6)
C17 C12 C13 C14 173.5(5)
Ru1 C12 C13 C14 -63.9(4)
C11 C12 C13 C18 -169.9(5)
C17 C12 C13 C18 1.3(9)
Ru1 C12 C13 C18 123.8(5)
C11 C12 C13 Ru1 66.3(4)
C17 C12 C13 Ru1 -122.5(5)
C14 Ru1 C13 C12 -116.2(5)
Si1 Ru1 C13 C12 157.8(3)
P1 Ru1 C13 C12 39.3(5)
C10 Ru1 C13 C12 -77.9(3)
C11 Ru1 C13 C12 -37.3(3)
C12 Ru1 C13 C14 116.2(5)
Si1 Ru1 C13 C14 -86.0(3)
P1 Ru1 C13 C14 155.5(3)
C10 Ru1 C13 C14 38.3(3)
C11 Ru1 C13 C14 78.9(3)
C14 Ru1 C13 C18 121.2(7)
C12 Ru1 C13 C18 -122.6(6)
Si1 Ru1 C13 C18 35.2(5)
P1 Ru1 C13 C18 -83.3(6)
C10 Ru1 C13 C18 159.5(6)
C11 Ru1 C13 C18 -159.9(6)
C12 C13 C14 C10 -0.4(6)
C18 C13 C14 C10 171.9(5)
Ru1 C13 C14 C10 -65.2(4)
C12 C13 C14 C19 -173.3(5)
C18 C13 C14 C19 -1.0(9)
Ru1 C13 C14 C19 121.9(5)
C12 C13 C14 Ru1 64.8(4)
C18 C13 C14 Ru1 -122.9(5)
C11 C10 C14 C13 -1.8(6)
C15 C10 C14 C13 -172.8(5)
Ru1 C10 C14 C13 62.8(4)
C11 C10 C14 C19 171.2(5)
C15 C10 C14 C19 0.3(9)
Ru1 C10 C14 C19 -124.1(5)
C11 C10 C14 Ru1 -64.7(4)
C15 C10 C14 Ru1 124.4(5)
C12 Ru1 C14 C13 -37.7(3)
Si1 Ru1 C14 C13 97.4(3)
P1 Ru1 C14 C13 -136.2(5)
C10 Ru1 C14 C13 -115.2(5)
C11 Ru1 C14 C13 -79.0(3)
C13 Ru1 C14 C10 115.2(5)
C12 Ru1 C14 C10 77.6(3)
Si1 Ru1 C14 C10 -147.3(3)
P1 Ru1 C14 C10 -21.0(7)
C11 Ru1 C14 C10 36.2(3)
C13 Ru1 C14 C19 -122.3(7)
C12 Ru1 C14 C19 -160.0(6)
Si1 Ru1 C14 C19 -24.9(5)
P1 Ru1 C14 C19 101.5(7)
C10 Ru1 C14 C19 122.5(6)
C11 Ru1 C14 C19 158.7(6)
C3 P1 C21 C23 166.2(4)
C24 P1 C21 C23 -92.3(5)
Ru1 P1 C21 C23 40.4(5)
C3 P1 C21 C22 43.1(5)
C24 P1 C21 C22 144.6(4)
Ru1 P1 C21 C22 -82.6(4)
C3 P1 C24 C26 163.2(4)
C21 P1 C24 C26 57.4(5)
Ru1 P1 C24 C26 -73.0(4)
C3 P1 C24 C25 -71.1(4)
C21 P1 C24 C25 -176.9(4)
Ru1 P1 C24 C25 52.7(4)
N1 Si1 C31 C32 93.4(5)
Ru1 Si1 C31 C32 -134.6(4)
N1 Si1 C31 C36 -91.6(5)
Ru1 Si1 C31 C36 40.4(6)
C36 C31 C32 C33 0.9(9)
Si1 C31 C32 C33 176.2(5)
C31 C32 C33 C34 0.4(9)
C32 C33 C34 C35 -0.6(10)
C33 C34 C35 C36 -0.4(10)
C34 C35 C36 C31 1.8(10)
C32 C31 C36 C35 -2.0(9)
Si1 C31 C36 C35 -177.1(5)
O43 S41 C41 F41 -54.0(5)
O42 S41 C41 F41 66.1(5)
O41 S41 C41 F41 -172.8(4)
O43 S41 C41 F43 -174.2(4)
O42 S41 C41 F43 -54.1(5)
O41 S41 C41 F43 67.0(5)
O43 S41 C41 F42 66.2(5)
O42 S41 C41 F42 -173.7(5)
O41 S41 C41 F42 -52.5(6)
